data_4305313
loop_
_publ_author_name
'Sankaranarayanapillai Sarish'
'Sharanappa Nembenna'
'Selvarajan Nagendran'
'Herbert W. Roesky'
'Aritra Pal'
'Regine Herbst-Irmer'
'Arne Ringe'
'J\"org Magull'

_publ_section_title
;
A Reactivity Change of a Strontium Monohydroxide by Umpolung to an Acid
;
_journal_name_full 'Inorganic Chemistry'
_journal_page_first 5971
_journal_page_last 5977
_journal_paper_doi 10.1021/ic800284u
_journal_volume 47
_journal_year 2008
_chemical_formula_sum 'C39 H67 N3 O Si2 Sr'
_chemical_formula_weight 737.76
_chemical_name_systematic
; 
 ? 
;
_space_group_IT_number 14
_symmetry_cell_setting monoclinic
_symmetry_space_group_name_Hall '-P 2yn'
_symmetry_space_group_name_H-M 'P 1 21/n 1'
_atom_sites_solution_hydrogens geom
_atom_sites_solution_primary direct
_atom_sites_solution_secondary difmap
_audit_creation_method SHELXL-97
_cell_angle_alpha 90.00
_cell_angle_beta 91.165(4)
_cell_angle_gamma 90.00
_cell_formula_units_Z 4
_cell_length_a 11.5102(6)
_cell_length_b 18.3156(7)
_cell_length_c 20.0293(11)
_cell_measurement_temperature 133(2)
_cell_volume 4221.6(4)
_computing_structure_refinement 'SHELXL-97 (Sheldrick, 1997)'
_computing_structure_solution 'SHELXS-97 (Sheldrick, 1990)'
_diffrn_ambient_temperature 133(2)
_diffrn_measured_fraction_theta_full 0.992
_diffrn_measured_fraction_theta_max 0.992
_diffrn_radiation_monochromator graphite
_diffrn_radiation_source 'fine-focus sealed tube'
_diffrn_radiation_type MoK\a
_diffrn_radiation_wavelength 0.71073
_diffrn_reflns_av_R_equivalents 0.0994
_diffrn_reflns_av_sigmaI/netI 0.0493
_diffrn_reflns_limit_h_max 13
_diffrn_reflns_limit_h_min -13
_diffrn_reflns_limit_k_max 21
_diffrn_reflns_limit_k_min -21
_diffrn_reflns_limit_l_max 23
_diffrn_reflns_limit_l_min -21
_diffrn_reflns_number 58275
_diffrn_reflns_theta_full 24.73
_diffrn_reflns_theta_max 24.73
_diffrn_reflns_theta_min 2.02
_exptl_absorpt_coefficient_mu 1.365
_exptl_absorpt_correction_type none
_exptl_crystal_colour colourless
_exptl_crystal_density_diffrn 1.161
_exptl_crystal_density_method 'not measured'
_exptl_crystal_F_000 1584
_exptl_crystal_size_max 0.3
_exptl_crystal_size_mid 0.2
_exptl_crystal_size_min 0.2
_refine_diff_density_max 0.453
_refine_diff_density_min -0.266
_refine_diff_density_rms 0.057
_refine_ls_extinction_method none
_refine_ls_goodness_of_fit_ref 1.000
_refine_ls_hydrogen_treatment noref
_refine_ls_matrix_type full
_refine_ls_number_parameters 431
_refine_ls_number_reflns 7166
_refine_ls_number_restraints 0
_refine_ls_restrained_S_all 1.000
_refine_ls_R_factor_all 0.0599
_refine_ls_R_factor_gt 0.0387
_refine_ls_shift/su_max 0.001
_refine_ls_shift/su_mean 0.000
_refine_ls_structure_factor_coef Fsqd
_refine_ls_weighting_details 'calc w=1/[\s^2^(Fo^2^)+(0.0462P)^2^+0.0000P] where P=(Fo^2^+2Fc^2^)/3'
_refine_ls_weighting_scheme calc
_refine_ls_wR_factor_gt 0.0777
_refine_ls_wR_factor_ref 0.0839
_reflns_number_gt 5564
_reflns_number_total 7166
_reflns_threshold_expression >2sigma(I)
_cod_data_source_file ic800284u-file002_4.cif
_cod_data_source_block 1
_cod_database_code 4305313

loop_
_symmetry_equiv_pos_as_xyz
'x, y, z'
'-x+1/2, y+1/2, -z+1/2'
'-x, -y, -z'
'x-1/2, -y-1/2, z-1/2'

loop_
_atom_site_label
_atom_site_type_symbol
_atom_site_fract_x
_atom_site_fract_y
_atom_site_fract_z
_atom_site_U_iso_or_equiv
_atom_site_adp_type
_atom_site_occupancy
_atom_site_symmetry_multiplicity
_atom_site_calc_flag
_atom_site_refinement_flags
_atom_site_disorder_assembly
_atom_site_disorder_group
O1 O 0.67323(17) 0.01578(10) 0.24726(11) 0.0325(5) Uani 1 1 d . . .
Sr1 Sr 0.79987(2) 0.125222(14) 0.221850(13) 0.01989(8) Uani 1 1 d . . .
Si1 Si 0.66245(6) 0.21022(4) 0.07726(4) 0.02386(18) Uani 1 1 d . . .
Si2 Si 0.77438(7) 0.05905(4) 0.06556(4) 0.02648(18) Uani 1 1 d . . .
N1 N 0.76443(17) 0.18779(12) 0.33359(11) 0.0186(5) Uani 1 1 d . . .
N2 N 0.99051(17) 0.18217(12) 0.25643(11) 0.0203(5) Uani 1 1 d . . .
N3 N 0.73582(19) 0.13639(12) 0.10513(11) 0.0240(5) Uani 1 1 d . . .
C1 C 0.7693(2) 0.28689(16) 0.41752(15) 0.0269(6) Uani 1 1 d . . .
H1A H 0.7326 0.2529 0.4485 0.040 Uiso 1 1 calc R . .
H1B H 0.7109 0.3212 0.4000 0.040 Uiso 1 1 calc R . .
H1C H 0.8310 0.3140 0.4411 0.040 Uiso 1 1 calc R . .
C2 C 0.8210(2) 0.24443(14) 0.36017(13) 0.0198(6) Uani 1 1 d . . .
C3 C 0.9318(2) 0.26863(14) 0.34046(14) 0.0217(6) Uani 1 1 d . . .
H3A H 0.9551 0.3142 0.3590 0.026 Uiso 1 1 calc R . .
C4 C 1.0134(2) 0.23665(15) 0.29803(13) 0.0204(6) Uani 1 1 d . . .
C5 C 1.1356(2) 0.26761(16) 0.30406(15) 0.0279(7) Uani 1 1 d . . .
H5A H 1.1911 0.2277 0.3115 0.042 Uiso 1 1 calc R . .
H5B H 1.1402 0.3016 0.3418 0.042 Uiso 1 1 calc R . .
H5C H 1.1545 0.2935 0.2628 0.042 Uiso 1 1 calc R . .
C6 C 0.6650(2) 0.15998(14) 0.36787(13) 0.0193(6) Uani 1 1 d . . .
C7 C 0.5530(2) 0.18985(15) 0.35706(14) 0.0213(6) Uani 1 1 d . . .
C8 C 0.4593(2) 0.15699(17) 0.38898(15) 0.0290(7) Uani 1 1 d . . .
H8A H 0.3835 0.1764 0.3821 0.035 Uiso 1 1 calc R . .
C9 C 0.4741(2) 0.09770(18) 0.42977(17) 0.0359(8) Uani 1 1 d . . .
H9A H 0.4092 0.0765 0.4510 0.043 Uiso 1 1 calc R . .
C10 C 0.5840(3) 0.06879(17) 0.43995(16) 0.0340(7) Uani 1 1 d . . .
H10A H 0.5937 0.0276 0.4684 0.041 Uiso 1 1 calc R . .
C11 C 0.6805(2) 0.09860(15) 0.40952(14) 0.0252(6) Uani 1 1 d . . .
C12 C 0.5300(2) 0.25504(15) 0.31238(14) 0.0241(6) Uani 1 1 d . . .
H12A H 0.6067 0.2757 0.2993 0.029 Uiso 1 1 calc R . .
C13 C 0.4649(3) 0.23210(17) 0.24884(16) 0.0330(7) Uani 1 1 d . . .
H13A H 0.5123 0.1974 0.2240 0.050 Uiso 1 1 calc R . .
H13B H 0.4491 0.2752 0.2211 0.050 Uiso 1 1 calc R . .
H13C H 0.3913 0.2089 0.2605 0.050 Uiso 1 1 calc R . .
C14 C 0.4630(3) 0.31495(16) 0.34869(17) 0.0330(7) Uani 1 1 d . . .
H14A H 0.5043 0.3276 0.3904 0.050 Uiso 1 1 calc R . .
H14B H 0.3849 0.2973 0.3587 0.050 Uiso 1 1 calc R . .
H14C H 0.4571 0.3583 0.3202 0.050 Uiso 1 1 calc R . .
C15 C 0.8014(2) 0.06630(17) 0.42203(15) 0.0297(7) Uani 1 1 d . . .
H15A H 0.8453 0.0716 0.3797 0.036 Uiso 1 1 calc R . .
C16 C 0.8000(3) -0.01485(18) 0.43963(19) 0.0449(9) Uani 1 1 d . . .
H16A H 0.8797 -0.0337 0.4407 0.067 Uiso 1 1 calc R . .
H16B H 0.7539 -0.0415 0.4059 0.067 Uiso 1 1 calc R . .
H16C H 0.7655 -0.0214 0.4836 0.067 Uiso 1 1 calc R . .
C17 C 0.8686(3) 0.10755(19) 0.4761(2) 0.0475(9) Uani 1 1 d . . .
H17A H 0.8772 0.1587 0.4627 0.071 Uiso 1 1 calc R . .
H17B H 0.9455 0.0855 0.4825 0.071 Uiso 1 1 calc R . .
H17C H 0.8262 0.1051 0.5180 0.071 Uiso 1 1 calc R . .
C18 C 1.0816(2) 0.14739(15) 0.22058(14) 0.0215(6) Uani 1 1 d . . .
C19 C 1.1253(2) 0.17711(16) 0.16134(14) 0.0261(6) Uani 1 1 d . . .
C20 C 1.2067(2) 0.13641(18) 0.12566(16) 0.0342(7) Uani 1 1 d . . .
H20A H 1.2362 0.1558 0.0854 0.041 Uiso 1 1 calc R . .
C21 C 1.2448(3) 0.06950(19) 0.14729(17) 0.0382(8) Uani 1 1 d . . .
H21A H 1.3009 0.0434 0.1227 0.046 Uiso 1 1 calc R . .
C22 C 1.2011(2) 0.04006(17) 0.20508(16) 0.0341(7) Uani 1 1 d . . .
H22A H 1.2271 -0.0067 0.2196 0.041 Uiso 1 1 calc R . .
C23 C 1.1194(2) 0.07774(16) 0.24274(15) 0.0268(6) Uani 1 1 d . . .
C24 C 1.0848(2) 0.25054(17) 0.13349(15) 0.0308(7) Uani 1 1 d . . .
H24A H 1.0322 0.2731 0.1669 0.037 Uiso 1 1 calc R . .
C25 C 1.0153(3) 0.2408(2) 0.06856(17) 0.0432(8) Uani 1 1 d . . .
H25A H 0.9485 0.2090 0.0764 0.065 Uiso 1 1 calc R . .
H25B H 1.0648 0.2186 0.0349 0.065 Uiso 1 1 calc R . .
H25C H 0.9878 0.2885 0.0527 0.065 Uiso 1 1 calc R . .
C26 C 1.1861(3) 0.30355(19) 0.12279(18) 0.0418(8) Uani 1 1 d . . .
H26A H 1.2314 0.3086 0.1645 0.063 Uiso 1 1 calc R . .
H26B H 1.1555 0.3514 0.1093 0.063 Uiso 1 1 calc R . .
H26C H 1.2361 0.2845 0.0878 0.063 Uiso 1 1 calc R . .
C27 C 1.0750(3) 0.04499(16) 0.30669(15) 0.0300(7) Uani 1 1 d . . .
H27A H 0.9978 0.0680 0.3149 0.036 Uiso 1 1 calc R . .
C28 C 1.0554(4) -0.03689(19) 0.3043(2) 0.0530(10) Uani 1 1 d . . .
H28A H 1.0069 -0.0491 0.2651 0.080 Uiso 1 1 calc R . .
H28B H 1.0163 -0.0525 0.3448 0.080 Uiso 1 1 calc R . .
H28C H 1.1304 -0.0619 0.3013 0.080 Uiso 1 1 calc R . .
C29 C 1.1531(4) 0.0645(2) 0.36566(19) 0.0625(12) Uani 1 1 d . . .
H29A H 1.1597 0.1177 0.3691 0.094 Uiso 1 1 calc R . .
H29B H 1.2304 0.0433 0.3594 0.094 Uiso 1 1 calc R . .
H29C H 1.1199 0.0450 0.4067 0.094 Uiso 1 1 calc R . .
C30 C 0.6884(3) 0.28705(16) 0.13847(17) 0.0355(7) Uani 1 1 d . . .
H30A H 0.6744 0.2696 0.1839 0.053 Uiso 1 1 calc R . .
H30B H 0.6353 0.3275 0.1279 0.053 Uiso 1 1 calc R . .
H30C H 0.7689 0.3040 0.1355 0.053 Uiso 1 1 calc R . .
C31 C 0.5015(3) 0.1943(2) 0.06730(17) 0.0400(8) Uani 1 1 d . . .
H31A H 0.4869 0.1597 0.0307 0.060 Uiso 1 1 calc R . .
H31B H 0.4625 0.2407 0.0571 0.060 Uiso 1 1 calc R . .
H31C H 0.4713 0.1742 0.1088 0.060 Uiso 1 1 calc R . .
C32 C 0.7073(3) 0.2481(2) -0.00560(17) 0.0438(9) Uani 1 1 d . . .
H32A H 0.6886 0.2128 -0.0409 0.066 Uiso 1 1 calc R . .
H32B H 0.7911 0.2575 -0.0045 0.066 Uiso 1 1 calc R . .
H32C H 0.6655 0.2938 -0.0145 0.066 Uiso 1 1 calc R . .
C33 C 0.6512(3) -0.00560(18) 0.0493(2) 0.0472(9) Uani 1 1 d . . .
H33A H 0.5909 0.0188 0.0222 0.071 Uiso 1 1 calc R . .
H33B H 0.6186 -0.0210 0.0919 0.071 Uiso 1 1 calc R . .
H33C H 0.6796 -0.0485 0.0253 0.071 Uiso 1 1 calc R . .
C37 C 0.8489(4) 0.0712(2) -0.01592(19) 0.0550(10) Uani 1 1 d . . .
H37A H 0.7948 0.0933 -0.0485 0.082 Uiso 1 1 calc R . .
H37B H 0.8744 0.0236 -0.0324 0.082 Uiso 1 1 calc R . .
H37C H 0.9165 0.1032 -0.0095 0.082 Uiso 1 1 calc R . .
C38 C 0.8835(3) 0.00801(17) 0.12001(16) 0.0345(7) Uani 1 1 d . . .
H38A H 0.8468 -0.0068 0.1616 0.052 Uiso 1 1 calc R . .
H38B H 0.9499 0.0398 0.1304 0.052 Uiso 1 1 calc R . .
H38C H 0.9104 -0.0354 0.0963 0.052 Uiso 1 1 calc R . .
C39 C 0.5480(3) 0.02837(17) 0.24417(19) 0.0398(8) Uani 1 1 d . . .
H39A H 0.5248 0.0510 0.2010 0.048 Uiso 1 1 calc R . .
H39B H 0.5242 0.0610 0.2808 0.048 Uiso 1 1 calc R . .
C40 C 0.4923(3) -0.04604(18) 0.2512(2) 0.0455(9) Uani 1 1 d . . .
H40A H 0.4198 -0.0430 0.2769 0.055 Uiso 1 1 calc R . .
H40B H 0.4746 -0.0679 0.2070 0.055 Uiso 1 1 calc R . .
C41 C 0.5839(3) -0.08935(18) 0.28854(19) 0.0426(8) Uani 1 1 d . . .
H41A H 0.5816 -0.0799 0.3372 0.051 Uiso 1 1 calc R . .
H41B H 0.5748 -0.1424 0.2804 0.051 Uiso 1 1 calc R . .
C42 C 0.6939(3) -0.06078(17) 0.25910(18) 0.0390(8) Uani 1 1 d . . .
H42A H 0.7604 -0.0677 0.2906 0.047 Uiso 1 1 calc R . .
H42B H 0.7107 -0.0863 0.2168 0.047 Uiso 1 1 calc R . .

loop_
_atom_site_aniso_label
_atom_site_aniso_U_11
_atom_site_aniso_U_22
_atom_site_aniso_U_33
_atom_site_aniso_U_23
_atom_site_aniso_U_13
_atom_site_aniso_U_12
O1 0.0314(11) 0.0274(11) 0.0388(13) 0.0009(9) 0.0010(9) -0.0045(9)
Sr1 0.01754(12) 0.02599(13) 0.01614(13) -0.00205(12) 0.00003(9) -0.00316(11)
Si1 0.0200(4) 0.0312(4) 0.0203(4) 0.0039(3) -0.0008(3) 0.0002(3)
Si2 0.0312(4) 0.0284(4) 0.0199(4) -0.0028(3) 0.0004(3) -0.0015(3)
N1 0.0132(10) 0.0248(12) 0.0177(12) 0.0015(9) 0.0016(9) 0.0009(9)
N2 0.0144(10) 0.0288(12) 0.0179(12) -0.0009(10) 0.0015(9) 0.0004(9)
N3 0.0238(11) 0.0301(13) 0.0181(12) 0.0011(10) -0.0010(9) -0.0014(10)
C1 0.0231(14) 0.0318(15) 0.0258(16) -0.0104(13) 0.0017(12) -0.0002(12)
C2 0.0170(13) 0.0234(14) 0.0190(14) -0.0010(11) -0.0017(11) 0.0033(11)
C3 0.0200(13) 0.0229(14) 0.0222(15) -0.0016(12) 0.0002(11) -0.0026(11)
C4 0.0159(13) 0.0295(15) 0.0157(14) 0.0052(12) 0.0001(11) -0.0011(11)
C5 0.0178(13) 0.0357(16) 0.0303(17) -0.0051(13) 0.0014(12) -0.0036(12)
C6 0.0157(13) 0.0266(14) 0.0158(14) -0.0007(11) 0.0021(11) -0.0011(11)
C7 0.0163(13) 0.0295(15) 0.0180(15) -0.0006(12) 0.0011(11) -0.0017(11)
C8 0.0161(13) 0.0397(16) 0.0312(17) 0.0065(14) 0.0018(12) -0.0001(12)
C9 0.0226(15) 0.0449(18) 0.041(2) 0.0158(15) 0.0105(14) -0.0029(13)
C10 0.0334(17) 0.0364(17) 0.0325(18) 0.0139(14) 0.0057(14) -0.0012(13)
C11 0.0227(14) 0.0315(15) 0.0214(15) 0.0013(12) 0.0012(12) 0.0022(11)
C12 0.0186(13) 0.0291(15) 0.0248(16) 0.0014(12) 0.0023(12) 0.0010(11)
C13 0.0268(15) 0.0411(18) 0.0310(18) 0.0035(14) -0.0015(13) 0.0029(13)
C14 0.0268(15) 0.0324(16) 0.040(2) 0.0018(14) 0.0046(14) 0.0039(12)
C15 0.0233(14) 0.0419(17) 0.0241(16) 0.0077(13) 0.0036(12) 0.0102(12)
C16 0.0437(19) 0.043(2) 0.047(2) 0.0015(17) -0.0118(17) 0.0128(16)
C17 0.0342(18) 0.048(2) 0.060(3) 0.0056(18) -0.0183(17) 0.0056(15)
C18 0.0110(12) 0.0355(16) 0.0181(14) -0.0063(12) -0.0006(10) 0.0007(10)
C19 0.0176(13) 0.0389(17) 0.0219(16) -0.0019(13) -0.0004(12) -0.0020(12)
C20 0.0235(14) 0.055(2) 0.0243(16) -0.0039(15) 0.0073(12) 0.0023(14)
C21 0.0259(15) 0.056(2) 0.0333(19) -0.0100(16) 0.0086(14) 0.0115(14)
C22 0.0267(15) 0.0384(18) 0.0371(19) -0.0035(15) -0.0012(14) 0.0115(13)
C23 0.0189(14) 0.0379(17) 0.0235(16) -0.0029(13) -0.0021(12) 0.0015(12)
C24 0.0224(14) 0.0440(18) 0.0263(17) 0.0042(14) 0.0054(12) 0.0004(13)
C25 0.0313(17) 0.061(2) 0.037(2) 0.0127(17) -0.0042(15) -0.0034(15)
C26 0.0332(17) 0.050(2) 0.042(2) 0.0066(17) 0.0050(15) -0.0089(15)
C27 0.0270(15) 0.0343(16) 0.0287(17) 0.0018(13) 0.0014(13) 0.0073(12)
C28 0.068(3) 0.047(2) 0.045(2) 0.0014(18) 0.0052(19) -0.0119(18)
C29 0.084(3) 0.074(3) 0.029(2) 0.0052(19) -0.009(2) -0.025(2)
C30 0.0326(17) 0.0307(16) 0.043(2) -0.0032(15) 0.0050(15) -0.0016(13)
C31 0.0269(16) 0.060(2) 0.0332(19) 0.0008(16) -0.0036(14) 0.0004(15)
C32 0.0386(18) 0.062(2) 0.0313(19) 0.0200(17) 0.0031(15) 0.0073(16)
C33 0.047(2) 0.0378(19) 0.056(2) -0.0071(17) -0.0215(18) -0.0061(15)
C37 0.086(3) 0.045(2) 0.035(2) -0.0060(17) 0.022(2) -0.0012(19)
C38 0.0313(16) 0.0386(18) 0.0338(18) -0.0060(14) 0.0012(14) 0.0076(13)
C39 0.0329(17) 0.0339(17) 0.053(2) -0.0031(16) 0.0012(15) 0.0005(14)
C40 0.0319(17) 0.0404(19) 0.064(3) -0.0003(18) -0.0026(17) -0.0083(14)
C41 0.0436(19) 0.0361(18) 0.048(2) 0.0080(16) 0.0003(16) -0.0130(15)
C42 0.0379(18) 0.0316(17) 0.048(2) 0.0069(15) 0.0007(16) -0.0028(14)

loop_
_atom_type_symbol
_atom_type_description
_atom_type_scat_dispersion_real
_atom_type_scat_dispersion_imag
_atom_type_scat_source
C C 0.0033 0.0016 'International Tables Vol C Tables 4.2.6.8 and 6.1.1.4'
H H 0.0000 0.0000 'International Tables Vol C Tables 4.2.6.8 and 6.1.1.4'
N N 0.0061 0.0033 'International Tables Vol C Tables 4.2.6.8 and 6.1.1.4'
O O 0.0106 0.0060 'International Tables Vol C Tables 4.2.6.8 and 6.1.1.4'
Si Si 0.0817 0.0704 'International Tables Vol C Tables 4.2.6.8 and 6.1.1.4'
Sr Sr -1.5307 3.2498 'International Tables Vol C Tables 4.2.6.8 and 6.1.1.4'

loop_
_geom_angle_atom_site_label_1
_geom_angle_atom_site_label_2
_geom_angle_atom_site_label_3
_geom_angle
_geom_angle_site_symmetry_1
_geom_angle_site_symmetry_3
_geom_angle_publ_flag
C42 O1 C39 108.7(2) . . ?
C42 O1 Sr1 135.11(17) . . ?
C39 O1 Sr1 115.96(16) . . ?
N3 Sr1 N2 118.24(7) . . ?
N3 Sr1 O1 95.43(7) . . ?
N2 Sr1 O1 140.77(7) . . ?
N3 Sr1 N1 138.55(7) . . ?
N2 Sr1 N1 74.13(7) . . ?
O1 Sr1 N1 94.36(7) . . ?
N3 Sr1 Si2 28.56(5) . . ?
N2 Sr1 Si2 117.71(5) . . ?
O1 Sr1 Si2 82.09(5) . . ?
N1 Sr1 Si2 164.67(5) . . ?
N3 Sr1 Si1 23.32(5) . . ?
N2 Sr1 Si1 113.98(5) . . ?
O1 Sr1 Si1 104.87(5) . . ?
N1 Sr1 Si1 115.64(5) . . ?
Si2 Sr1 Si1 51.87(2) . . ?
N3 Si1 C31 113.38(14) . . ?
N3 Si1 C32 116.38(14) . . ?
C31 Si1 C32 104.52(15) . . ?
N3 Si1 C30 108.18(13) . . ?
C31 Si1 C30 109.08(15) . . ?
C32 Si1 C30 104.80(16) . . ?
N3 Si1 Sr1 35.11(8) . . ?
C31 Si1 Sr1 115.53(11) . . ?
C32 Si1 Sr1 137.80(11) . . ?
C30 Si1 Sr1 74.95(10) . . ?
N3 Si2 C33 114.05(15) . . ?
N3 Si2 C37 116.03(14) . . ?
C33 Si2 C37 106.43(19) . . ?
N3 Si2 C38 108.77(13) . . ?
C33 Si2 C38 106.22(15) . . ?
C37 Si2 C38 104.51(17) . . ?
N3 Si2 Sr1 43.87(8) . . ?
C33 Si2 Sr1 116.20(13) . . ?
C37 Si2 Sr1 137.33(13) . . ?
C38 Si2 Sr1 66.27(10) . . ?
C2 N1 C6 118.2(2) . . ?
C2 N1 Sr1 127.96(17) . . ?
C6 N1 Sr1 113.69(16) . . ?
C4 N2 C18 120.9(2) . . ?
C4 N2 Sr1 130.37(17) . . ?
C18 N2 Sr1 108.74(15) . . ?
Si1 N3 Si2 130.82(15) . . ?
Si1 N3 Sr1 121.57(12) . . ?
Si2 N3 Sr1 107.56(11) . . ?
N1 C2 C3 124.7(2) . . ?
N1 C2 C1 120.4(2) . . ?
C3 C2 C1 114.8(2) . . ?
C4 C3 C2 130.9(2) . . ?
N2 C4 C3 124.6(2) . . ?
N2 C4 C5 120.2(2) . . ?
C3 C4 C5 115.1(2) . . ?
C11 C6 C7 120.2(2) . . ?
C11 C6 N1 118.2(2) . . ?
C7 C6 N1 121.4(2) . . ?
C8 C7 C6 118.2(2) . . ?
C8 C7 C12 118.9(2) . . ?
C6 C7 C12 123.0(2) . . ?
C9 C8 C7 121.7(3) . . ?
C8 C9 C10 119.7(3) . . ?
C9 C10 C11 121.5(3) . . ?
C10 C11 C6 118.7(3) . . ?
C10 C11 C15 120.6(3) . . ?
C6 C11 C15 120.6(2) . . ?
C7 C12 C13 110.7(2) . . ?
C7 C12 C14 111.6(2) . . ?
C13 C12 C14 110.5(2) . . ?
C17 C15 C16 109.1(3) . . ?
C17 C15 C11 111.9(3) . . ?
C16 C15 C11 113.6(3) . . ?
C19 C18 C23 120.0(2) . . ?
C19 C18 N2 121.9(2) . . ?
C23 C18 N2 117.8(2) . . ?
C18 C19 C20 118.5(3) . . ?
C18 C19 C24 122.5(2) . . ?
C20 C19 C24 119.0(3) . . ?
C21 C20 C19 121.8(3) . . ?
C20 C21 C22 119.7(3) . . ?
C21 C22 C23 121.3(3) . . ?
C22 C23 C18 118.7(3) . . ?
C22 C23 C27 120.2(3) . . ?
C18 C23 C27 121.1(2) . . ?
C25 C24 C19 111.1(3) . . ?
C25 C24 C26 110.0(3) . . ?
C19 C24 C26 112.4(2) . . ?
C29 C27 C23 111.2(3) . . ?
C29 C27 C28 110.1(3) . . ?
C23 C27 C28 114.7(3) . . ?
O1 C39 C40 105.9(2) . . ?
C41 C40 C39 103.1(3) . . ?
C42 C41 C40 102.1(3) . . ?
O1 C42 C41 105.4(3) . . ?

loop_
_geom_bond_atom_site_label_1
_geom_bond_atom_site_label_2
_geom_bond_distance
_geom_bond_site_symmetry_2
_geom_bond_publ_flag
O1 C42 1.441(4) . ?
O1 C39 1.460(4) . ?
O1 Sr1 2.5362(19) . ?
Sr1 N3 2.446(2) . ?
Sr1 N2 2.514(2) . ?
Sr1 N1 2.554(2) . ?
Sr1 Si2 3.3641(8) . ?
Sr1 Si1 3.6230(8) . ?
Si1 N3 1.683(2) . ?
Si1 C31 1.882(3) . ?
Si1 C32 1.881(3) . ?
Si1 C30 1.886(3) . ?
Si2 N3 1.687(2) . ?
Si2 C33 1.871(3) . ?
Si2 C37 1.872(4) . ?
Si2 C38 1.894(3) . ?
N1 C2 1.330(3) . ?
N1 C6 1.439(3) . ?
N2 C4 1.323(3) . ?
N2 C18 1.432(3) . ?
C1 C2 1.518(4) . ?
C2 C3 1.414(4) . ?
C3 C4 1.407(4) . ?
C4 C5 1.520(3) . ?
C6 C11 1.409(4) . ?
C6 C7 1.414(4) . ?
C7 C8 1.401(4) . ?
C7 C12 1.512(4) . ?
C8 C9 1.368(4) . ?
C9 C10 1.382(4) . ?
C10 C11 1.390(4) . ?
C11 C15 1.528(4) . ?
C12 C13 1.523(4) . ?
C12 C14 1.533(4) . ?
C15 C17 1.519(5) . ?
C15 C16 1.528(4) . ?
C18 C19 1.408(4) . ?
C18 C23 1.416(4) . ?
C19 C20 1.404(4) . ?
C19 C24 1.525(4) . ?
C20 C21 1.369(5) . ?
C21 C22 1.381(5) . ?
C22 C23 1.400(4) . ?
C23 C27 1.512(4) . ?
C24 C25 1.524(5) . ?
C24 C26 1.536(4) . ?
C27 C29 1.513(5) . ?
C27 C28 1.517(5) . ?
C39 C40 1.514(4) . ?
C40 C41 1.506(5) . ?
C41 C42 1.502(4) . ?
